data_4115564
loop_
_publ_author_name
'Robert E. Bachman'
'Michael S. Fioritto'
'Susan K. Fetics'
'T. Matthew Cocker'

_publ_contact_author_address
;
Department of Chemistry, Box 571227,
Georgetown University, Washington, D.C., 20057-1227, USA
;
_publ_contact_author_name 'Robert E. Bachman'
_publ_section_title
;
 The Structural and Functional Equivalence of Aurophilic and Hydrogen
 Bonding: Evidence for the First Examples of Rotator Phases Induced by
 Aurophilic Bonding
;
_journal_name_full 'Journal of the American Chemical Society'
_journal_page_first 5376
_journal_page_last 5377
_journal_paper_doi 10.1021/ja0056217
_journal_volume 123
_journal_year 2001
_chemical_formula_sum 'C3 H5 Au Cl N'
_chemical_formula_weight 287.50
_chemical_name_systematic
;
 ?
;
_space_group_IT_number 4
_symmetry_cell_setting monoclinic
_symmetry_space_group_name_Hall 'P 2yb'
_symmetry_space_group_name_H-M 'P 1 21 1'
_atom_sites_solution_hydrogens geom
_atom_sites_solution_primary direct
_atom_sites_solution_secondary difmap
_audit_creation_method SHELXL-97
_cell_angle_alpha 90.00
_cell_angle_beta 96.1670(10)
_cell_angle_gamma 90.00
_cell_formula_units_Z 2
_cell_length_a 4.4742(2)
_cell_length_b 6.3259(3)
_cell_length_c 10.0957(3)
_cell_measurement_temperature 173(2)
_cell_volume 284.09(2)
_computing_cell_refinement 'Bruker SMART'
_computing_data_collection 'Bruker SMART'
_computing_data_reduction 'Bruker SHELXTL'
_computing_molecular_graphics 'X-SEED (Barbour, 1999)'
_computing_publication_material 'Bruker SHELXTL'
_computing_structure_refinement 'SHELXL-97 (Sheldrick, 1997)'
_computing_structure_solution 'SHELXS-97 (Sheldrick, 1990)'
_diffrn_ambient_temperature 173(2)
_diffrn_measured_fraction_theta_full 0.955
_diffrn_measured_fraction_theta_max 0.955
_diffrn_measurement_device_type 'CCD area detector'
_diffrn_measurement_method 'phi and omega scans'
_diffrn_radiation_monochromator graphite
_diffrn_radiation_source 'fine-focus sealed tube'
_diffrn_radiation_type MoK\a
_diffrn_radiation_wavelength 0.71073
_diffrn_reflns_av_R_equivalents 0.0415
_diffrn_reflns_av_sigmaI/netI 0.0711
_diffrn_reflns_limit_h_max 5
_diffrn_reflns_limit_h_min -5
_diffrn_reflns_limit_k_max 8
_diffrn_reflns_limit_k_min -8
_diffrn_reflns_limit_l_max 11
_diffrn_reflns_limit_l_min -13
_diffrn_reflns_number 3124
_diffrn_reflns_theta_full 28.18
_diffrn_reflns_theta_max 28.18
_diffrn_reflns_theta_min 2.03
_exptl_absorpt_coefficient_mu 26.214
_exptl_absorpt_correction_type none
_exptl_crystal_colour colorless
_exptl_crystal_density_diffrn 3.361
_exptl_crystal_description plate
_exptl_crystal_F_000 252
_exptl_crystal_size_max 0.02
_exptl_crystal_size_mid 0.24
_exptl_crystal_size_min 0.26
_refine_diff_density_max 4.288
_refine_diff_density_min -3.237
_refine_diff_density_rms 0.531
_refine_ls_abs_structure_details 'Flack H D (1983), Acta Cryst. A39, 876-881'
_refine_ls_abs_structure_Flack 0.47(14)
_refine_ls_extinction_coef 0.013(3)
_refine_ls_extinction_expression Fc^*^=kFc[1+0.001xFc^2^\l^3^/sin(2\q)]^-1/4^
_refine_ls_extinction_method SHELXL
_refine_ls_goodness_of_fit_ref 1.042
_refine_ls_hydrogen_treatment riding
_refine_ls_matrix_type full
_refine_ls_number_parameters 56
_refine_ls_number_reflns 1287
_refine_ls_number_restraints 1
_refine_ls_restrained_S_all 1.041
_refine_ls_R_factor_all 0.0582
_refine_ls_R_factor_gt 0.0538
_refine_ls_shift/su_max 0.000
_refine_ls_shift/su_mean 0.000
_refine_ls_structure_factor_coef Fsqd
_refine_ls_weighting_details 'calc w=1/[\s^2^(Fo^2^)+(0.0905P)^2^+0.0000P] where P=(Fo^2^+2Fc^2^)/3'
_refine_ls_weighting_scheme calc
_refine_ls_wR_factor_gt 0.1355
_refine_ls_wR_factor_ref 0.1383
_reflns_number_gt 1163
_reflns_number_total 1287
_reflns_threshold_expression >2sigma(I)
_cod_data_source_file ja0056217_2.cif
_cod_data_source_block etaucl
_cod_database_code 4115564

loop_
_symmetry_equiv_pos_as_xyz
'x, y, z'
'-x, y+1/2, -z'

loop_
_atom_site_label
_atom_site_type_symbol
_atom_site_fract_x
_atom_site_fract_y
_atom_site_fract_z
_atom_site_U_iso_or_equiv
_atom_site_adp_type
_atom_site_occupancy
_atom_site_symmetry_multiplicity
_atom_site_calc_flag
_atom_site_refinement_flags
Au1 Au 0.12467(11) 0.2450 0.06595(5) 0.0340(3) Uani 1 1 d .
Cl1 Cl -0.1128(9) 0.247(2) 0.2556(4) 0.0414(9) Uani 1 1 d .
C1 C 0.329(4) 0.243(5) -0.0919(18) 0.042(4) Uani 1 1 d .
N1 N 0.465(3) 0.241(6) -0.1873(14) 0.040(3) Uani 1 1 d .
C2 C 0.599(4) 0.235(6) -0.3110(17) 0.047(5) Uani 1 1 d .
H2A H 0.7121 0.1009 -0.3151 0.057 Uiso 1 1 calc R
H2B H 0.7447 0.3526 -0.3120 0.057 Uiso 1 1 calc R
C3 C 0.375(4) 0.251(7) -0.4324(17) 0.040(4) Uani 1 1 d .
H3A H 0.4800 0.2456 -0.5126 0.061 Uiso 1 1 calc R
H3B H 0.2650 0.3848 -0.4303 0.061 Uiso 1 1 calc R
H3C H 0.2327 0.1328 -0.4335 0.061 Uiso 1 1 calc R

loop_
_atom_site_aniso_label
_atom_site_aniso_U_11
_atom_site_aniso_U_22
_atom_site_aniso_U_33
_atom_site_aniso_U_23
_atom_site_aniso_U_13
_atom_site_aniso_U_12
Au1 0.0404(4) 0.0286(3) 0.0315(4) -0.0014(9) -0.0031(2) 0.0024(9)
Cl1 0.051(2) 0.0320(15) 0.040(2) -0.005(5) 0.0018(16) 0.009(5)
C1 0.050(10) 0.029(8) 0.045(9) -0.009(14) -0.008(8) -0.035(13)
N1 0.037(7) 0.045(7) 0.037(7) -0.013(17) -0.008(5) 0.015(16)
C2 0.041(9) 0.055(11) 0.044(10) -0.020(14) -0.003(7) 0.037(13)
C3 0.055(8) 0.031(7) 0.036(8) -0.016(15) 0.007(7) 0.003(17)

loop_
_atom_type_symbol
_atom_type_description
_atom_type_scat_dispersion_real
_atom_type_scat_dispersion_imag
_atom_type_scat_source
C C 0.0033 0.0016 'International Tables Vol C Tables 4.2.6.8 and 6.1.1.4'
H H 0.0000 0.0000 'International Tables Vol C Tables 4.2.6.8 and 6.1.1.4'
N N 0.0061 0.0033 'International Tables Vol C Tables 4.2.6.8 and 6.1.1.4'
Cl Cl 0.1484 0.1585 'International Tables Vol C Tables 4.2.6.8 and 6.1.1.4'
Au Au -2.0133 8.8022 'International Tables Vol C Tables 4.2.6.8 and 6.1.1.4'

loop_
_geom_angle_atom_site_label_1
_geom_angle_atom_site_label_2
_geom_angle_atom_site_label_3
_geom_angle
C1 Au1 Cl1 179.3(5)
N1 C1 Au1 177.8(19)
C1 N1 C2 174.0(17)
N1 C2 C3 113.5(12)

loop_
_geom_bond_atom_site_label_1
_geom_bond_atom_site_label_2
_geom_bond_distance
Au1 C1 1.921(17)
Au1 Cl1 2.288(4)
C1 N1 1.19(2)
N1 C2 1.44(2)
C2 C3 1.50(2)
